data_4334993
loop_
_publ_author_name
'Hayato Ikeda'
'Akitaka Ito'
'Eri Sakuda'
'Noboru Kitamura'
'Tsutomu Takayama'
'Tsutomu Sekine'
'Atsushi Shinohara'
'Takashi Yoshimura'

_publ_section_title
;
 Excited-State Characteristics of Tetracyanidonitridorhenium(V) and
 -technetium(V) Complexes with N-Heteroaromatic Ligands
;
_journal_name_full 'Inorganic Chemistry'
_journal_page_first 6319
_journal_page_last 6327
_journal_paper_doi 10.1021/ic302463v
_journal_volume 52
_journal_year 2013
_chemical_formula_moiety 'C61 H53 Cl4 N6 P2 Re'
_chemical_formula_sum 'C61 H53 Cl4 N6 P2 Re'
_chemical_formula_weight 1260.10
_space_group_IT_number 9
_symmetry_cell_setting monoclinic
_symmetry_Int_Tables_number 9
_symmetry_space_group_name_Hall 'C -2yc'
_symmetry_space_group_name_H-M 'C 1 c 1'
_atom_sites_solution_hydrogens geom
_atom_sites_solution_primary direct
_atom_sites_solution_secondary difmap
_cell_angle_alpha 90.0000
_cell_angle_beta 126.4628(6)
_cell_angle_gamma 90.0000
_cell_formula_units_Z 4
_cell_length_a 28.4518(6)
_cell_length_b 12.2466(4)
_cell_length_c 20.5026(5)
_cell_measurement_reflns_used 25107
_cell_measurement_temperature 170
_cell_measurement_theta_max 27.45
_cell_measurement_theta_min 3.15
_cell_volume 5745.4(3)
_computing_cell_refinement 'RAPID AUTO'
_computing_data_collection 'RAPID AUTO (Rigaku, ????)'
_computing_data_reduction 'RAPID AUTO'
_computing_molecular_graphics 'CrystalStructure 4.0'
_computing_publication_material 'CrystalStructure 4.0 (Rigaku, 2010)'
_computing_structure_refinement 'SHELXL97 (Sheldrick, 2008)'
_computing_structure_solution 'SIR2004 (Burla, et al., 2005)'
_diffrn_ambient_temperature 170
_diffrn_detector_area_resol_mean 10.000
_diffrn_measured_fraction_theta_full 0.997
_diffrn_measured_fraction_theta_max 0.997
_diffrn_measurement_device_type 'Rigaku R-AXIS RAPID'
_diffrn_measurement_method \w
_diffrn_radiation_type 'Mo K\a'
_diffrn_radiation_wavelength 0.71075
_diffrn_reflns_av_R_equivalents 0.0471
_diffrn_reflns_limit_h_max 36
_diffrn_reflns_limit_h_min -35
_diffrn_reflns_limit_k_max 15
_diffrn_reflns_limit_k_min -15
_diffrn_reflns_limit_l_max 25
_diffrn_reflns_limit_l_min -26
_diffrn_reflns_number 27619
_diffrn_reflns_theta_full 27.45
_diffrn_reflns_theta_max 27.45
_diffrn_standards_number 0
_exptl_absorpt_coefficient_mu 2.401
_exptl_absorpt_correction_T_max 0.549
_exptl_absorpt_correction_T_min 0.410
_exptl_absorpt_correction_type refdelf
_exptl_absorpt_process_details '(Walker & Stuart, 1983)'
_exptl_crystal_colour yellow
_exptl_crystal_density_diffrn 1.457
_exptl_crystal_description block
_exptl_crystal_F_000 2536.00
_exptl_crystal_size_max 0.290
_exptl_crystal_size_mid 0.270
_exptl_crystal_size_min 0.250
_refine_diff_density_max 5.625
_refine_diff_density_min -2.730
_refine_ls_abs_structure_details 'Flack, H. D. (1983), Acta Cryst. A39, 876-881.  5874 Friedel Pairs'
_refine_ls_abs_structure_Flack 0.300(9)
_refine_ls_extinction_method none
_refine_ls_goodness_of_fit_ref 1.043
_refine_ls_hydrogen_treatment constr
_refine_ls_number_parameters 662
_refine_ls_number_reflns 12408
_refine_ls_number_restraints 2
_refine_ls_R_factor_gt 0.0609
_refine_ls_shift/su_max 0.001
_refine_ls_structure_factor_coef Fsqd
_refine_ls_weighting_details 'w = 1/[\s^2^(Fo^2^)+(0.1405P)^2^+0.0000P] where P=(Fo^2^+2Fc^2^)/3'
_refine_ls_weighting_scheme calc
_refine_ls_wR_factor_ref 0.1731
_reflns_number_gt 11686
_reflns_number_total 12408
_reflns_threshold_expression F^2^>2.0\s(F^2^)
_cod_data_source_file ic302463v_si_002_02.cif
_cod_data_source_block (PPh4)2[ReN(CN)4(lut)]
_cod_database_code 4334993

loop_
_symmetry_equiv_pos_site_id
_symmetry_equiv_pos_as_xyz
1 +X,+Y,+Z
2 +X,-Y,1/2+Z
3 1/2+X,1/2+Y,+Z
4 1/2+X,1/2-Y,1/2+Z

loop_
_atom_site_label
_atom_site_type_symbol
_atom_site_fract_x
_atom_site_fract_y
_atom_site_fract_z
_atom_site_U_iso_or_equiv
_atom_site_adp_type
_atom_site_occupancy
_atom_site_symmetry_multiplicity
_atom_site_calc_flag
_atom_site_refinement_flags
Re1 Re -0.19895(4) 0.007937(16) 0.29644(5) 0.02287(10) Uani 1.0 4 d .
Cl1 Cl -0.0495(3) 0.3204(4) 0.2510(3) 0.0987(14) Uani 1.0 4 d .
Cl2 Cl 0.0208(2) 0.3152(4) 0.4261(3) 0.1041(15) Uani 1.0 4 d .
Cl3 Cl 0.0864(3) 0.1780(5) 0.1363(3) 0.1103(16) Uani 1.0 4 d .
Cl4 Cl 0.1515(3) 0.1757(4) 0.3116(3) 0.130(2) Uani 1.0 4 d .
P1 P -0.01729(8) 0.40809(15) 0.63137(10) 0.0241(4) Uani 1.0 4 d .
P2 P 0.12516(7) 0.10495(14) 0.93198(10) 0.0228(4) Uani 1.0 4 d .
N1 N -0.2042(6) -0.0048(6) 0.3760(8) 0.046(3) Uiso 1.0 4 d .
N2 N -0.3274(3) 0.1132(6) 0.1620(4) 0.0318(13) Uani 1.0 4 d .
N3 N -0.1496(3) 0.2555(6) 0.3330(4) 0.0356(15) Uani 1.0 4 d .
N4 N -0.0699(3) -0.1008(6) 0.3874(4) 0.0366(15) Uani 1.0 4 d .
N5 N -0.2445(3) -0.2389(6) 0.2238(5) 0.0398(16) Uani 1.0 4 d .
N6 N -0.1947(3) 0.0328(6) 0.1776(4) 0.0227(11) Uani 1.0 4 d .
C1 C -0.2823(4) 0.0762(6) 0.2084(4) 0.0264(14) Uani 1.0 4 d .
C2 C -0.1652(3) 0.1681(6) 0.3210(4) 0.0266(14) Uani 1.0 4 d .
C3 C -0.1136(3) -0.0589(6) 0.3541(4) 0.0222(13) Uani 1.0 4 d .
C4 C -0.2296(3) -0.1492(6) 0.2466(4) 0.0224(13) Uani 1.0 4 d .
C5 C -0.1915(3) -0.0552(7) 0.1389(4) 0.0274(14) Uani 1.0 4 d .
C6 C -0.1926(4) -0.0483(9) 0.0716(5) 0.0292(18) Uani 1.0 4 d .
C7 C -0.1961(4) 0.0561(9) 0.0407(5) 0.0287(18) Uani 1.0 4 d .
C8 C -0.1998(4) 0.1473(8) 0.0778(5) 0.0305(18) Uani 1.0 4 d .
C9 C -0.1977(3) 0.1318(7) 0.1468(4) 0.0288(14) Uani 1.0 4 d .
C10 C -0.1912(5) -0.1497(10) 0.0316(7) 0.046(3) Uani 1.0 4 d .
C11 C -0.2026(5) 0.2621(9) 0.0475(6) 0.048(3) Uani 1.0 4 d .
C12 C -0.0512(6) 0.5050(6) 0.5507(10) 0.036(4) Uani 1.0 4 d .
C13 C -0.0861(4) 0.4696(8) 0.4690(6) 0.0334(17) Uani 1.0 4 d .
C14 C -0.1166(4) 0.5472(8) 0.4062(5) 0.0361(17) Uani 1.0 4 d .
C15 C -0.1116(4) 0.6576(8) 0.4241(6) 0.044(2) Uani 1.0 4 d .
C16 C -0.0749(5) 0.6919(8) 0.5033(6) 0.048(2) Uani 1.0 4 d .
C17 C -0.0448(4) 0.6171(7) 0.5671(6) 0.0416(19) Uani 1.0 4 d .
C18 C -0.0037(3) 0.2823(6) 0.6012(4) 0.0267(14) Uani 1.0 4 d .
C19 C 0.0527(4) 0.2521(7) 0.6272(5) 0.0332(16) Uani 1.0 4 d .
C20 C 0.0606(4) 0.1550(8) 0.6005(7) 0.043(2) Uani 1.0 4 d .
C21 C 0.0120(5) 0.0894(8) 0.5448(5) 0.044(2) Uani 1.0 4 d .
C22 C -0.0447(4) 0.1189(7) 0.5175(5) 0.0371(17) Uani 1.0 4 d .
C23 C -0.0519(4) 0.2158(7) 0.5453(5) 0.0325(15) Uani 1.0 4 d .
C24 C -0.0660(3) 0.3834(6) 0.6584(4) 0.0253(14) Uani 1.0 4 d .
C25 C -0.1132(3) 0.4487(7) 0.6314(5) 0.0318(15) Uani 1.0 4 d .
C26 C -0.1497(4) 0.4299(8) 0.6548(6) 0.0402(19) Uani 1.0 4 d .
C27 C -0.1374(4) 0.3466(8) 0.7074(5) 0.0375(18) Uani 1.0 4 d .
C28 C -0.0882(4) 0.2773(7) 0.7351(5) 0.0343(17) Uani 1.0 4 d .
C29 C -0.0535(4) 0.2944(7) 0.7114(5) 0.0324(16) Uani 1.0 4 d .
C30 C 0.0493(4) 0.4657(7) 0.7175(5) 0.0283(14) Uani 1.0 4 d .
C31 C 0.0575(5) 0.4751(8) 0.7911(6) 0.037(2) Uani 1.0 4 d .
C32 C 0.1112(7) 0.5194(10) 0.8579(9) 0.056(4) Uani 1.0 4 d .
C33 C 0.1537(4) 0.5493(10) 0.8497(6) 0.053(3) Uani 1.0 4 d .
C34 C 0.1442(4) 0.5416(9) 0.7751(7) 0.052(3) Uani 1.0 4 d .
C35 C 0.0904(6) 0.5021(7) 0.7069(10) 0.042(3) Uani 1.0 4 d .
C36 C 0.0610(3) 0.0467(7) 0.8451(4) 0.0262(14) Uani 1.0 4 d .
C37 C 0.0524(4) 0.0388(8) 0.7710(5) 0.0338(16) Uani 1.0 4 d .
C38 C 0.0009(8) -0.0072(8) 0.7052(10) 0.055(4) Uani 1.0 4 d .
C39 C -0.0410(4) -0.0466(9) 0.7111(6) 0.047(2) Uani 1.0 4 d .
C40 C -0.0334(4) -0.0396(10) 0.7846(7) 0.047(3) Uani 1.0 4 d .
C41 C 0.0176(6) 0.0062(7) 0.8531(10) 0.041(3) Uani 1.0 4 d .
C42 C 0.1101(3) 0.2317(6) 0.9589(4) 0.0260(14) Uani 1.0 4 d .
C43 C 0.0549(4) 0.2550(7) 0.9383(5) 0.0361(18) Uani 1.0 4 d .
C44 C 0.0469(4) 0.3508(9) 0.9662(6) 0.044(2) Uani 1.0 4 d .
C45 C 0.0911(4) 0.4215(7) 1.0154(5) 0.0387(18) Uani 1.0 4 d .
C46 C 0.1472(4) 0.3974(7) 1.0394(5) 0.0355(17) Uani 1.0 4 d .
C47 C 0.1566(3) 0.3038(7) 1.0101(5) 0.0311(15) Uani 1.0 4 d .
C48 C 0.1580(6) 0.0086(7) 1.0157(10) 0.032(3) Uani 1.0 4 d .
C49 C 0.1934(3) 0.0475(7) 1.0946(5) 0.0309(15) Uani 1.0 4 d .
C50 C 0.2208(5) -0.0267(9) 1.1582(7) 0.0372(19) Uani 1.0 4 d .
C51 C 0.2124(3) -0.1360(7) 1.1438(5) 0.0334(16) Uani 1.0 4 d .
C52 C 0.1752(4) -0.1759(7) 1.0635(5) 0.0394(18) Uani 1.0 4 d .
C53 C 0.1484(4) -0.1023(7) 1.0001(5) 0.0334(17) Uani 1.0 4 d .
C54 C 0.1758(3) 0.1281(6) 0.9085(4) 0.0214(13) Uani 1.0 4 d .
C55 C 0.2218(4) 0.0554(7) 0.9342(5) 0.0351(17) Uani 1.0 4 d .
C56 C 0.2580(4) 0.0711(9) 0.9110(6) 0.044(2) Uani 1.0 4 d .
C57 C 0.2500(4) 0.1566(8) 0.8630(5) 0.040(2) Uani 1.0 4 d .
C58 C 0.2041(4) 0.2314(8) 0.8354(6) 0.044(2) Uani 1.0 4 d .
C59 C 0.1676(4) 0.2159(9) 0.8577(6) 0.040(2) Uani 1.0 4 d .
C60 C -0.0437(7) 0.3671(15) 0.3347(9) 0.092(5) Uani 1.0 4 d .
C61 C 0.1535(7) 0.1393(16) 0.2370(12) 0.116(7) Uani 1.0 4 d .
H1 H -0.1884 -0.1257 0.1604 0.0329 Uiso 1.0 4 calc R
H2 H -0.1960 0.0645 -0.0053 0.0345 Uiso 1.0 4 calc R
H3 H -0.1985 0.1943 0.1736 0.0345 Uiso 1.0 4 calc R
H4 H -0.1908 -0.1294 -0.0144 0.0555 Uiso 1.0 4 calc R
H5 H -0.2258 -0.1941 0.0122 0.0555 Uiso 1.0 4 calc R
H6 H -0.1559 -0.1918 0.0709 0.0555 Uiso 1.0 4 calc R
H7 H -0.1680 0.3032 0.0897 0.0572 Uiso 1.0 4 calc R
H8 H -0.2378 0.2988 0.0344 0.0572 Uiso 1.0 4 calc R
H9 H -0.2038 0.2581 -0.0012 0.0572 Uiso 1.0 4 calc R
H10 H -0.0889 0.3941 0.4566 0.0400 Uiso 1.0 4 calc R
H11 H -0.1408 0.5238 0.3513 0.0433 Uiso 1.0 4 calc R
H12 H -0.1334 0.7095 0.3818 0.0526 Uiso 1.0 4 calc R
H13 H -0.0698 0.7679 0.5149 0.0579 Uiso 1.0 4 calc R
H14 H -0.0202 0.6424 0.6215 0.0499 Uiso 1.0 4 calc R
H15 H 0.0852 0.2981 0.6629 0.0398 Uiso 1.0 4 calc R
H16 H 0.0987 0.1325 0.6196 0.0511 Uiso 1.0 4 calc R
H17 H 0.0177 0.0239 0.5255 0.0527 Uiso 1.0 4 calc R
H18 H -0.0772 0.0736 0.4808 0.0445 Uiso 1.0 4 calc R
H19 H -0.0901 0.2379 0.5264 0.0390 Uiso 1.0 4 calc R
H20 H -0.1214 0.5079 0.5961 0.0381 Uiso 1.0 4 calc R
H21 H -0.1830 0.4747 0.6342 0.0482 Uiso 1.0 4 calc R
H22 H -0.1611 0.3349 0.7253 0.0450 Uiso 1.0 4 calc R
H23 H -0.0799 0.2184 0.7706 0.0412 Uiso 1.0 4 calc R
H24 H -0.0211 0.2478 0.7298 0.0388 Uiso 1.0 4 calc R
H25 H 0.0281 0.4527 0.7966 0.0440 Uiso 1.0 4 calc R
H26 H 0.1176 0.5282 0.9087 0.0670 Uiso 1.0 4 calc R
H27 H 0.1901 0.5756 0.8954 0.0642 Uiso 1.0 4 calc R
H28 H 0.1739 0.5631 0.7701 0.0619 Uiso 1.0 4 calc R
H29 H 0.0826 0.5004 0.6549 0.0508 Uiso 1.0 4 calc R
H30 H 0.0814 0.0645 0.7654 0.0406 Uiso 1.0 4 calc R
H31 H -0.0052 -0.0112 0.6544 0.0662 Uiso 1.0 4 calc R
H32 H -0.0753 -0.0788 0.6653 0.0565 Uiso 1.0 4 calc R
H33 H -0.0630 -0.0660 0.7885 0.0559 Uiso 1.0 4 calc R
H34 H 0.0231 0.0100 0.9035 0.0497 Uiso 1.0 4 calc R
H35 H 0.0233 0.2059 0.9056 0.0433 Uiso 1.0 4 calc R
H36 H 0.0088 0.3678 0.9503 0.0528 Uiso 1.0 4 calc R
H37 H 0.0839 0.4867 1.0333 0.0464 Uiso 1.0 4 calc R
H38 H 0.1789 0.4447 1.0755 0.0426 Uiso 1.0 4 calc R
H39 H 0.1945 0.2885 1.0247 0.0373 Uiso 1.0 4 calc R
H40 H 0.1987 0.1237 1.1050 0.0371 Uiso 1.0 4 calc R
H41 H 0.2458 -0.0009 1.2124 0.0446 Uiso 1.0 4 calc R
H42 H 0.2316 -0.1858 1.1879 0.0400 Uiso 1.0 4 calc R
H43 H 0.1687 -0.2521 1.0533 0.0473 Uiso 1.0 4 calc R
H44 H 0.1234 -0.1278 0.9458 0.0400 Uiso 1.0 4 calc R
H45 H 0.2281 -0.0049 0.9678 0.0421 Uiso 1.0 4 calc R
H46 H 0.2891 0.0214 0.9288 0.0530 Uiso 1.0 4 calc R
H47 H 0.2755 0.1659 0.8479 0.0481 Uiso 1.0 4 calc R
H48 H 0.1986 0.2913 0.8021 0.0527 Uiso 1.0 4 calc R
H49 H 0.1361 0.2652 0.8385 0.0485 Uiso 1.0 4 calc R
H50 H -0.0784 0.3440 0.3312 0.1108 Uiso 1.0 4 calc R
H51 H -0.0424 0.4479 0.3357 0.1108 Uiso 1.0 4 calc R
H52 H 0.1587 0.0591 0.2388 0.1398 Uiso 1.0 4 calc R
H53 H 0.1878 0.1738 0.2441 0.1398 Uiso 1.0 4 calc R

loop_
_atom_site_aniso_label
_atom_site_aniso_U_11
_atom_site_aniso_U_22
_atom_site_aniso_U_33
_atom_site_aniso_U_12
_atom_site_aniso_U_13
_atom_site_aniso_U_23
Re1 0.02354(15) 0.02429(13) 0.01887(14) 0.00041(18) 0.01156(12) -0.00072(18)
Cl1 0.153(4) 0.062(3) 0.066(3) -0.004(3) 0.057(3) 0.0093(17)
Cl2 0.119(4) 0.095(3) 0.065(3) -0.027(3) 0.037(3) 0.002(2)
Cl3 0.126(4) 0.115(4) 0.074(3) -0.026(3) 0.051(3) 0.002(3)
Cl4 0.219(6) 0.058(3) 0.097(3) -0.015(3) 0.086(4) 0.006(2)
P1 0.0221(8) 0.0290(10) 0.0204(9) -0.0019(7) 0.0121(8) -0.0002(7)
P2 0.0224(8) 0.0251(9) 0.0194(8) -0.0008(6) 0.0116(7) 0.0008(6)
N2 0.025(3) 0.030(4) 0.035(4) 0.008(3) 0.015(3) 0.001(3)
N3 0.032(4) 0.034(4) 0.030(4) -0.001(3) 0.012(3) -0.006(3)
N4 0.038(4) 0.037(4) 0.035(4) -0.002(3) 0.021(4) -0.004(3)
N5 0.034(4) 0.042(4) 0.041(4) -0.006(3) 0.020(4) -0.003(3)
N6 0.029(3) 0.029(3) 0.019(3) 0.004(3) 0.019(3) 0.002(3)
C1 0.044(4) 0.023(4) 0.026(4) -0.004(3) 0.029(4) -0.004(3)
C2 0.024(4) 0.032(4) 0.017(3) -0.001(3) 0.008(3) -0.004(3)
C3 0.018(3) 0.024(4) 0.023(3) -0.001(3) 0.011(3) -0.002(3)
C4 0.021(3) 0.028(4) 0.015(3) -0.004(3) 0.009(3) 0.001(3)
C5 0.037(4) 0.028(4) 0.023(3) 0.001(3) 0.021(3) -0.001(3)
C6 0.028(4) 0.034(5) 0.021(4) 0.002(4) 0.012(4) 0.002(4)
C7 0.019(3) 0.045(6) 0.018(4) 0.002(4) 0.009(3) 0.006(4)
C8 0.031(4) 0.040(5) 0.022(4) 0.004(4) 0.017(3) 0.007(3)
C9 0.037(4) 0.031(4) 0.023(3) 0.002(3) 0.020(3) 0.001(3)
C10 0.063(6) 0.046(7) 0.048(5) 0.008(5) 0.043(5) -0.003(5)
C11 0.066(6) 0.045(6) 0.043(5) 0.011(4) 0.039(5) 0.013(4)
C12 0.032(6) 0.025(5) 0.044(8) -0.003(3) 0.020(6) 0.006(3)
C13 0.030(4) 0.033(4) 0.024(4) -0.000(4) 0.009(4) 0.008(4)
C14 0.029(4) 0.043(5) 0.022(4) 0.002(4) 0.008(4) 0.011(4)
C15 0.034(4) 0.048(6) 0.038(5) 0.005(4) 0.015(4) 0.017(4)
C16 0.063(6) 0.033(5) 0.057(6) 0.001(4) 0.040(5) 0.008(4)
C17 0.052(5) 0.033(5) 0.033(5) -0.003(4) 0.022(4) -0.001(4)
C18 0.032(4) 0.030(4) 0.022(4) 0.000(3) 0.018(3) -0.003(3)
C19 0.032(4) 0.032(4) 0.023(4) 0.005(3) 0.010(3) 0.005(3)
C20 0.035(5) 0.048(6) 0.057(6) 0.008(4) 0.034(5) 0.002(5)
C21 0.064(6) 0.037(5) 0.036(5) 0.008(4) 0.033(5) -0.001(4)
C22 0.042(5) 0.037(5) 0.024(4) -0.002(4) 0.015(4) -0.003(3)
C23 0.033(4) 0.038(5) 0.026(4) -0.004(3) 0.017(4) -0.004(3)
C24 0.023(3) 0.034(4) 0.022(4) 0.002(3) 0.015(3) 0.003(3)
C25 0.029(4) 0.033(4) 0.034(4) 0.002(3) 0.019(4) 0.002(4)
C26 0.041(5) 0.045(5) 0.050(5) 0.004(4) 0.035(5) -0.002(4)
C27 0.031(4) 0.045(5) 0.032(4) -0.010(4) 0.017(4) -0.008(4)
C28 0.041(5) 0.038(5) 0.028(4) -0.009(4) 0.023(4) 0.004(3)
C29 0.037(4) 0.031(4) 0.032(4) 0.002(3) 0.022(4) 0.006(3)
C30 0.026(4) 0.028(4) 0.022(4) -0.003(4) 0.009(3) -0.005(3)
C31 0.042(5) 0.037(4) 0.018(4) -0.009(4) 0.011(4) -0.003(4)
C32 0.058(8) 0.051(6) 0.022(5) -0.012(6) 0.003(6) -0.003(5)
C33 0.024(4) 0.055(7) 0.037(5) -0.001(4) -0.006(4) -0.007(5)
C34 0.041(5) 0.051(6) 0.066(7) -0.012(5) 0.033(5) -0.034(6)
C35 0.023(6) 0.065(8) 0.043(8) -0.015(3) 0.022(6) -0.024(4)
C36 0.019(3) 0.031(4) 0.023(4) 0.003(3) 0.010(3) 0.001(3)
C37 0.032(4) 0.041(5) 0.020(4) -0.002(4) 0.011(4) 0.001(4)
C38 0.058(9) 0.046(7) 0.033(7) -0.009(4) 0.012(7) -0.001(4)
C39 0.027(4) 0.046(6) 0.037(5) -0.005(4) 0.002(4) -0.007(4)
C40 0.028(4) 0.056(6) 0.057(6) -0.011(5) 0.026(5) -0.022(6)
C41 0.036(7) 0.041(6) 0.054(8) -0.013(4) 0.031(7) -0.020(4)
C42 0.023(4) 0.031(4) 0.021(3) 0.001(3) 0.012(3) 0.000(3)
C43 0.034(4) 0.037(5) 0.030(4) -0.006(4) 0.015(4) 0.006(4)
C44 0.034(5) 0.063(7) 0.039(5) 0.010(4) 0.024(5) -0.000(5)
C45 0.057(5) 0.035(5) 0.035(4) 0.012(4) 0.033(5) 0.003(4)
C46 0.038(4) 0.037(5) 0.030(4) -0.003(4) 0.019(4) -0.008(3)
C47 0.031(4) 0.033(4) 0.025(4) -0.004(3) 0.014(4) -0.001(3)
C48 0.017(5) 0.039(6) 0.039(8) 0.001(3) 0.017(5) 0.004(4)
C49 0.030(4) 0.032(4) 0.031(4) -0.003(3) 0.018(4) -0.003(4)
C50 0.039(5) 0.046(5) 0.027(5) -0.002(5) 0.020(5) 0.005(5)
C51 0.029(4) 0.044(5) 0.022(4) 0.003(4) 0.012(3) 0.011(3)
C52 0.051(5) 0.030(4) 0.040(5) 0.003(4) 0.028(4) 0.008(4)
C53 0.047(5) 0.030(4) 0.032(4) -0.001(4) 0.028(4) 0.007(4)
C54 0.017(3) 0.030(4) 0.018(3) 0.001(3) 0.011(3) 0.001(3)
C55 0.036(4) 0.037(5) 0.034(4) 0.005(4) 0.022(4) 0.008(4)
C56 0.032(4) 0.060(6) 0.048(5) 0.003(4) 0.028(4) 0.004(5)
C57 0.031(4) 0.068(6) 0.031(4) -0.011(4) 0.024(4) -0.006(4)
C58 0.053(5) 0.051(6) 0.040(5) -0.017(4) 0.035(5) 0.001(4)
C59 0.041(5) 0.048(6) 0.036(5) 0.017(4) 0.025(5) 0.018(4)
C60 0.092(10) 0.107(13) 0.101(11) -0.040(9) 0.070(9) -0.051(10)
C61 0.094(11) 0.134(16) 0.188(19) -0.041(10) 0.120(14) -0.066(14)

loop_
_atom_type_symbol
_atom_type_description
_atom_type_scat_dispersion_real
_atom_type_scat_dispersion_imag
_atom_type_scat_source
C C 0.0033 0.0016
;
International Tables for Crystallography
(1992, Vol. C, Tables 4.2.6.8 and 6.1.1.4)
;
H H 0.0000 0.0000
;
International Tables for Crystallography
(1992, Vol. C, Table 6.1.1.4)
;
N N 0.0061 0.0033
;
International Tables for Crystallography
(1992, Vol. C, Tables 4.2.6.8 and 6.1.1.4)
;
P P 0.1023 0.0942
;
International Tables for Crystallography
(1992, Vol. C, Tables 4.2.6.8 and 6.1.1.4)
;
Re Re -1.0185 7.2310
;
International Tables for Crystallography
(1992, Vol. C, Tables 4.2.6.8 and 6.1.1.4)
;
Cl Cl 0.1484 0.1585
;
International Tables for Crystallography
(1992, Vol. C, Tables 4.2.6.8 and 6.1.1.4)
;

loop_
_geom_angle_atom_site_label_1
_geom_angle_atom_site_label_2
_geom_angle_atom_site_label_3
_geom_angle
_geom_angle_publ_flag
N1 Re1 N6 177.6(4) yes
N1 Re1 C1 99.2(5) yes
N1 Re1 C2 98.1(4) yes
N1 Re1 C3 98.6(5) yes
N1 Re1 C4 97.6(4) yes
N6 Re1 C1 78.5(4) yes
N6 Re1 C2 80.9(3) yes
N6 Re1 C3 83.7(3) yes
N6 Re1 C4 83.4(3) yes
C1 Re1 C2 87.5(3) yes
C1 Re1 C3 162.2(4) yes
C1 Re1 C4 90.9(3) yes
C2 Re1 C3 91.1(3) yes
C2 Re1 C4 164.3(4) yes
C3 Re1 C4 85.7(3) yes
C12 P1 C18 111.2(7) yes
C12 P1 C24 107.9(8) yes
C12 P1 C30 108.9(5) yes
C18 P1 C24 109.0(4) yes
C18 P1 C30 111.1(4) yes
C24 P1 C30 108.6(5) yes
C36 P2 C42 111.5(4) yes
C36 P2 C48 109.4(4) yes
C36 P2 C54 107.8(4) yes
C42 P2 C48 110.9(6) yes
C42 P2 C54 109.0(4) yes
C48 P2 C54 108.2(7) yes
Re1 N6 C5 121.3(6) yes
Re1 N6 C9 122.2(7) yes
C5 N6 C9 116.4(9) yes
Re1 C1 N2 178.6(10) yes
Re1 C2 N3 176.9(8) yes
Re1 C3 N4 174.0(8) yes
Re1 C4 N5 175.8(6) yes
N6 C5 C6 124.5(8) yes
C5 C6 C7 117.7(10) yes
C5 C6 C10 120.6(10) yes
C7 C6 C10 121.7(11) yes
C6 C7 C8 119.5(11) yes
C7 C8 C9 118.4(9) yes
C7 C8 C11 121.4(11) yes
C9 C8 C11 120.1(9) yes
N6 C9 C8 123.4(9) yes
P1 C12 C13 120.4(6) yes
P1 C12 C17 120.6(11) yes
C13 C12 C17 119.0(11) yes
C12 C13 C14 119.5(9) yes
C13 C14 C15 120.3(8) yes
C14 C15 C16 119.9(8) yes
C15 C16 C17 121.3(9) yes
C12 C17 C16 119.9(10) yes
P1 C18 C19 121.9(6) yes
P1 C18 C23 118.3(7) yes
C19 C18 C23 119.7(8) yes
C18 C19 C20 119.5(7) yes
C19 C20 C21 120.0(10) yes
C20 C21 C22 121.2(10) yes
C21 C22 C23 118.3(8) yes
C18 C23 C22 121.2(9) yes
P1 C24 C25 121.9(7) yes
P1 C24 C29 118.3(7) yes
C25 C24 C29 119.8(10) yes
C24 C25 C26 121.0(8) yes
C25 C26 C27 120.0(9) yes
C26 C27 C28 118.9(11) yes
C27 C28 C29 121.1(9) yes
C24 C29 C28 119.1(8) yes
P1 C30 C31 120.0(9) yes
P1 C30 C35 117.8(9) yes
C31 C30 C35 122.2(9) yes
C30 C31 C32 118.1(14) yes
C31 C32 C33 120.4(16) yes
C32 C33 C34 120.7(9) yes
C33 C34 C35 120.2(15) yes
C30 C35 C34 118.3(16) yes
P2 C36 C37 122.1(7) yes
P2 C36 C41 118.0(9) yes
C37 C36 C41 119.9(9) yes
C36 C37 C38 119.1(14) yes
C37 C38 C39 122.2(18) yes
C38 C39 C40 119.7(10) yes
C39 C40 C41 120.7(15) yes
C36 C41 C40 118.4(17) yes
P2 C42 C43 121.3(6) yes
P2 C42 C47 119.0(7) yes
C43 C42 C47 119.3(8) yes
C42 C43 C44 118.8(8) yes
C43 C44 C45 122.8(11) yes
C44 C45 C46 119.3(10) yes
C45 C46 C47 119.6(7) yes
C42 C47 C46 120.2(9) yes
P2 C48 C49 119.2(6) yes
P2 C48 C53 119.9(10) yes
C49 C48 C53 120.8(11) yes
C48 C49 C50 119.0(9) yes
C49 C50 C51 120.8(9) yes
C50 C51 C52 120.4(8) yes
C51 C52 C53 118.9(8) yes
C48 C53 C52 120.1(9) yes
P2 C54 C55 121.2(7) yes
P2 C54 C59 120.7(7) yes
C55 C54 C59 117.9(10) yes
C54 C55 C56 120.1(9) yes
C55 C56 C57 121.2(10) yes
C56 C57 C58 120.5(11) yes
C57 C58 C59 118.8(10) yes
C54 C59 C58 121.4(9) yes
Cl1 C60 Cl2 110.9(11) yes
Cl3 C61 Cl4 112.8(12) yes

loop_
_geom_bond_atom_site_label_1
_geom_bond_atom_site_label_2
_geom_bond_distance
_geom_bond_publ_flag
Re1 N1 1.73(2) yes
Re1 N6 2.530(9) yes
Re1 C1 2.119(7) yes
Re1 C2 2.109(8) yes
Re1 C3 2.133(7) yes
Re1 C4 2.110(7) yes
Cl1 C60 1.72(3) yes
Cl2 C60 1.787(14) yes
Cl3 C61 1.857(15) yes
Cl4 C61 1.63(3) yes
P1 C12 1.783(14) yes
P1 C18 1.786(9) yes
P1 C24 1.799(11) yes
P1 C30 1.797(7) yes
P2 C36 1.775(6) yes
P2 C42 1.783(9) yes
P2 C48 1.818(14) yes
P2 C54 1.792(10) yes
N2 C1 1.144(9) yes
N3 C2 1.129(10) yes
N4 C3 1.125(10) yes
N5 C4 1.170(10) yes
N6 C5 1.372(12) yes
N6 C9 1.345(11) yes
C5 C6 1.366(16) yes
C6 C7 1.404(16) yes
C6 C10 1.501(17) yes
C7 C8 1.390(16) yes
C8 C9 1.393(15) yes
C8 C11 1.520(15) yes
C12 C13 1.414(18) yes
C12 C17 1.400(12) yes
C13 C14 1.410(12) yes
C14 C15 1.386(14) yes
C15 C16 1.374(13) yes
C16 C17 1.397(13) yes
C18 C19 1.408(13) yes
C18 C23 1.410(10) yes
C19 C20 1.382(15) yes
C20 C21 1.408(12) yes
C21 C22 1.403(16) yes
C22 C23 1.385(14) yes
C24 C25 1.366(11) yes
C24 C29 1.426(12) yes
C25 C26 1.397(17) yes
C26 C27 1.371(14) yes
C27 C28 1.433(13) yes
C28 C29 1.351(17) yes
C30 C31 1.387(16) yes
C30 C35 1.38(3) yes
C31 C32 1.420(15) yes
C32 C33 1.37(3) yes
C33 C34 1.39(2) yes
C34 C35 1.410(14) yes
C36 C37 1.393(14) yes
C36 C41 1.43(3) yes
C37 C38 1.392(15) yes
C38 C39 1.35(3) yes
C39 C40 1.393(19) yes
C40 C41 1.403(15) yes
C42 C43 1.392(13) yes
C42 C47 1.408(10) yes
C43 C44 1.382(16) yes
C44 C45 1.357(12) yes
C45 C46 1.396(15) yes
C46 C47 1.391(13) yes
C48 C49 1.387(16) yes
C48 C53 1.385(12) yes
C49 C50 1.387(13) yes
C50 C51 1.362(14) yes
C51 C52 1.414(11) yes
C52 C53 1.380(12) yes
C54 C55 1.402(11) yes
C54 C59 1.416(13) yes
C55 C56 1.382(18) yes
C56 C57 1.360(15) yes
C57 C58 1.409(14) yes
C58 C59 1.375(19) yes
